data_1549102
loop_
_publ_author_name
'van der Lee, Arie'
'Roche, Gilles H.'
'Wantz, Guillaume'
'Moreau, Jo\"el J E'
'Dautel, Olivier J.'
'Filhol, Jean-S\'ebastien'

_publ_section_title
;
 Experimental and theoretical evidence of a supercritical-like transition
 in an organic semiconductor presenting colossal uniaxial negative thermal
 expansion.
;
_journal_issue 16
_journal_name_full 'Chemical science'
_journal_page_first 3948
_journal_page_last 3956
_journal_paper_doi 10.1039/c8sc00159f
_journal_volume 9
_journal_year 2018
_chemical_formula_moiety 'C26 H32 O2 S2'
_chemical_formula_sum 'C26 H32 O2 S2'
_chemical_formula_weight 440.66
_space_group_IT_number 15
_space_group_name_Hall '-I 2ya'
_space_group_name_H-M_alt 'I 1 2/a 1'
_symmetry_cell_setting monoclinic
_symmetry_space_group_name_Hall '-I 2ya'
_symmetry_space_group_name_H-M 'I 1 2/a 1'
_atom_sites_solution_hydrogens difmap
_atom_sites_solution_primary iterative
_audit_update_record
;
2017-12-12 deposited with the CCDC.
2018-03-21 downloaded from the CCDC.
;
_cell_angle_alpha 90
_cell_angle_beta 95.762(6)
_cell_angle_gamma 90
_cell_formula_units_Z 4
_cell_length_a 7.8186(5)
_cell_length_b 5.8811(3)
_cell_length_c 49.458(3)
_cell_measurement_reflns_used 3004
_cell_measurement_temperature 115
_cell_measurement_theta_max 27.5810
_cell_measurement_theta_min 2.6460
_cell_volume 2262.7(2)
_computing_cell_refinement 'CrysAlisPro 1.171.38.41 (Rigaku OD, 2015)'
_computing_data_collection 'CrysAlisPro 1.171.38.41 (Rigaku OD, 2015)'
_computing_data_reduction 'CrysAlisPro 1.171.38.41 (Rigaku OD, 2015)'
_computing_molecular_graphics 'CAMERON (Watkin et al., 1996)'
_computing_publication_material 'CRYSTALS (Betteridge et al., 2003)'
_computing_structure_refinement 'CRYSTALS (Betteridge et al., 2003)'
_computing_structure_solution 'Superflip (Palatinus & Chapuis, 2007)'
_diffrn_ambient_temperature 115
_diffrn_detector 'CCD plate'
_diffrn_detector_area_resol_mean 16.0143
_diffrn_detector_type Sapphire3
_diffrn_measured_fraction_theta_full 0.997
_diffrn_measured_fraction_theta_max 0.872
_diffrn_measurement_details
;
List of Runs (angles in degrees, time in seconds):

  # Type    Start    End  Width  t~exp~   \w     \q     \k     \f   Frames
#--------------------------------------------------------------------------
  1  \w    -54.00  32.00   1.00   33.52    --   13.31 -57.00   0.00   86
  2  \w     -4.00  23.00   1.00   33.52    --  -14.02-100.00   0.00   27
  3  \w    -18.00  23.00   1.00   33.52    --  -14.02-100.00 -90.00   41
  4  \w    -50.00  41.00   1.00   33.52    --   13.31 -77.00 120.00   91
  5  \w     20.00  47.00   1.00   33.52    --  -14.02  38.00 150.00   27
  6  \w    -15.00  83.00   1.00   33.52    --   13.31  77.00-120.00   98
;
_diffrn_measurement_device Area
_diffrn_measurement_device_type 'Xcalibur, Sapphire3, Gemini'
_diffrn_measurement_method '\w scans'
_diffrn_orient_matrix_UB_11 -0.0265752932
_diffrn_orient_matrix_UB_12 -0.0075768346
_diffrn_orient_matrix_UB_13 0.0132626291
_diffrn_orient_matrix_UB_21 0.0844333356
_diffrn_orient_matrix_UB_22 0.0279127961
_diffrn_orient_matrix_UB_23 0.0056139645
_diffrn_orient_matrix_UB_31 -0.0219046335
_diffrn_orient_matrix_UB_32 0.1171198698
_diffrn_orient_matrix_UB_33 -0.0004845929
_diffrn_radiation_monochromator graphite
_diffrn_radiation_type 'Mo K\a'
_diffrn_radiation_wavelength 0.71073
_diffrn_reflns_av_R_equivalents 0.019
_diffrn_reflns_av_unetI/netI 0.0211
_diffrn_reflns_limit_h_max 10
_diffrn_reflns_limit_h_min -9
_diffrn_reflns_limit_k_max 7
_diffrn_reflns_limit_k_min -7
_diffrn_reflns_limit_l_max 63
_diffrn_reflns_limit_l_min -53
_diffrn_reflns_number 7900
_diffrn_reflns_theta_full 25.226
_diffrn_reflns_theta_max 27.721
_diffrn_reflns_theta_min 1.655
_exptl_absorpt_coefficient_mu 0.256
_exptl_absorpt_correction_T_max 1.00000
_exptl_absorpt_correction_T_min 0.73606
_exptl_absorpt_correction_type multi-scan
_exptl_absorpt_process_details
;
CrysAlisPro 1.171.38.41 (Rigaku Oxford Diffraction, 2015)
Empirical absorption correction using spherical harmonics,
 implemented in SCALE3 ABSPACK scaling algorithm.
;
_exptl_crystal_colour colourless
_exptl_crystal_density_diffrn 1.294
_exptl_crystal_density_method 'not measured'
_exptl_crystal_description plate
_exptl_crystal_F_000 944
_exptl_crystal_size_max 0.400
_exptl_crystal_size_mid 0.350
_exptl_crystal_size_min 0.100
_refine_diff_density_max 0.25
_refine_diff_density_min -0.22
_refine_ls_extinction_method None
_refine_ls_goodness_of_fit_ref 0.9209
_refine_ls_hydrogen_treatment constr
_refine_ls_matrix_type full
_refine_ls_number_parameters 136
_refine_ls_number_reflns 2286
_refine_ls_number_restraints 0
_refine_ls_R_factor_all 0.0326
_refine_ls_R_factor_gt 0.0296
_refine_ls_shift/su_max 0.0014681
_refine_ls_shift/su_mean 0.0000924
_refine_ls_structure_factor_coef Fsqd
_refine_ls_weighting_details
;
 Method, part 1, Chebychev polynomial, (Watkin, 1994, Prince, 1982) 
 [weight] = 1.0/[A~0~*T~0~(x)+A~1~*T~1~(x) ... +A~n-1~]*T~n-1~(x)] 
 where A~i~ are the Chebychev coefficients listed below and x= Fcalc/Fmax
 Method = Robust Weighting (Prince, 1982) 
 W = [weight] * [1-(deltaF/6*sigmaF)^2^]^2^
 A~i~ are: 
 0.130E+04 0.210E+04 0.124E+04 475. 77.1 
;
_refine_ls_weighting_scheme calc
_refine_ls_wR_factor_all 0.0651
_refine_ls_wR_factor_gt 0.0624
_refine_ls_wR_factor_ref 0.0639
_reflns_limit_h_max 9
_reflns_limit_h_min -10
_reflns_limit_k_max 7
_reflns_limit_k_min 0
_reflns_limit_l_max 63
_reflns_limit_l_min 0
_reflns_number_gt 2140
_reflns_number_total 2324
_reflns_threshold_expression I>2.0\s(I)
_oxford_diffrn_Wilson_B_factor 0.00
_oxford_diffrn_Wilson_scale 0.00
_oxford_refine_ls_r_factor_ref 0.0319
_oxford_refine_ls_scale 3.84(3)
_oxford_reflns_number_all 2324
_oxford_reflns_threshold_expression_ref I>0.0\s(I)
_cod_data_source_file c8sc00159f2.cif
_cod_data_source_block 115K
_cod_depositor_comments 'Adding full bibliography for 1549094--1549104.cif.'
_cod_original_cell_volume 2262.64(14)
_cod_original_sg_symbol_H-M 'I 1 2/a 1 '
_cod_database_code 1549102
_cell_oxdiff_length_a 7.8182(5)
_cell_oxdiff_length_b 5.8796(3)
_cell_oxdiff_length_c 49.474(2)
_cell_oxdiff_angle_alpha 89.986(4)
_cell_oxdiff_angle_beta 95.773(4)
_cell_oxdiff_angle_gamma 89.963(4)
_cell_oxdiff_volume 2262.6(2)
_oxdiff_exptl_absorpt_empirical_full_min 0.892
_oxdiff_exptl_absorpt_empirical_full_max 1.604
_oxdiff_exptl_absorpt_empirical_details
;
Empirical correction (ABSPACK) includes:
- Absorption correction using spherical harmonics
- Frame scaling
;
_montpellier_reflns_maxres 0.76
_montpellier_reflns_completeness_maxres 87.29
_montpellier_reflns_redundancy_maxres 3.28

loop_
_symmetry_equiv_pos_as_xyz
x,y,z
-x,-y,-z
x+1/2,y+1/2,z+1/2
-x+1/2,-y+1/2,-z+1/2
-x+1/2,y,-z
x+1/2,-y,z
-x+1,y+1/2,-z+1/2
x+1,-y+1/2,z+1/2

loop_
_atom_site_label
_atom_site_type_symbol
_atom_site_fract_x
_atom_site_fract_y
_atom_site_fract_z
_atom_site_U_iso_or_equiv
_atom_site_occupancy
_atom_site_adp_type
_atom_site_refinement_flags_posn
S1 S 0.83963(4) 0.54110(5) 0.731648(6) 0.0201 1.0000 Uani .
C2 C 0.74137(15) 0.3709(2) 0.70571(2) 0.0186 1.0000 Uani .
C3 C 0.67652(14) 0.1662(2) 0.71533(2) 0.0178 1.0000 Uani .
C4 C 0.70859(14) 0.1567(2) 0.74427(2) 0.0174 1.0000 Uani .
C5 C 0.59118(16) 0.0162(2) 0.69666(3) 0.0218 1.0000 Uani .
C6 C 0.57218(17) 0.0732(2) 0.66946(3) 0.0251 1.0000 Uani .
C7 C 0.63617(16) 0.2780(2) 0.65992(2) 0.0244 1.0000 Uani .
C8 C 0.72249(16) 0.4268(2) 0.67823(3) 0.0220 1.0000 Uani .
C9 C 0.61606(18) 0.3342(3) 0.62999(2) 0.0294 1.0000 Uani .
C10 C 0.75211(18) 0.2198(3) 0.61456(2) 0.0277 1.0000 Uani .
C11 C 0.75166(18) 0.3011(3) 0.58536(3) 0.0314 1.0000 Uani .
C12 C 0.89610(19) 0.1965(3) 0.57110(3) 0.0319 1.0000 Uani .
C13 C 0.91085(19) 0.2945(3) 0.54290(3) 0.0333 1.0000 Uani .
C14 C 1.0644(2) 0.1991(3) 0.53054(3) 0.0373 1.0000 Uani .
O15 O 1.08148(15) 0.2980(2) 0.50449(2) 0.0421 1.0000 Uani .
H51 H 0.5479 -0.1215 0.7025 0.0254 1.0000 Uiso R
H61 H 0.5125 -0.0272 0.6565 0.0301 1.0000 Uiso R
H81 H 0.7656 0.5674 0.6721 0.0261 1.0000 Uiso R
H91 H 0.6263 0.4994 0.6283 0.0350 1.0000 Uiso R
H92 H 0.5027 0.2852 0.6224 0.0355 1.0000 Uiso R
H101 H 0.8650 0.2531 0.6246 0.0320 1.0000 Uiso R
H102 H 0.7333 0.0557 0.6152 0.0339 1.0000 Uiso R
H111 H 0.7640 0.4641 0.5853 0.0381 1.0000 Uiso R
H112 H 0.6414 0.2645 0.5748 0.0377 1.0000 Uiso R
H121 H 1.0047 0.2237 0.5823 0.0377 1.0000 Uiso R
H122 H 0.8807 0.0313 0.5695 0.0376 1.0000 Uiso R
H131 H 0.9253 0.4596 0.5446 0.0392 1.0000 Uiso R
H132 H 0.8069 0.2641 0.5309 0.0399 1.0000 Uiso R
H141 H 1.1701 0.2305 0.5427 0.0446 1.0000 Uiso R
H142 H 1.0513 0.0339 0.5277 0.0447 1.0000 Uiso R
H151 H 1.0399 0.4232 0.5046 0.0640 0.5000 Uiso R
H152 H 1.1853 0.3039 0.5033 0.0640 0.5000 Uiso R

loop_
_atom_site_aniso_label
_atom_site_aniso_U_11
_atom_site_aniso_U_22
_atom_site_aniso_U_33
_atom_site_aniso_U_23
_atom_site_aniso_U_13
_atom_site_aniso_U_12
S1 0.02647(17) 0.01892(17) 0.01602(15) 0.00016(10) 0.00690(12) -0.00427(11)
C2 0.0189(5) 0.0205(6) 0.0175(5) -0.0015(5) 0.0067(4) 0.0017(5)
C3 0.0165(5) 0.0203(6) 0.0175(5) -0.0009(5) 0.0058(4) 0.0013(4)
C4 0.0160(5) 0.0197(6) 0.0172(5) 0.0005(4) 0.0061(4) 0.0002(4)
C5 0.0218(6) 0.0239(6) 0.0204(6) -0.0026(5) 0.0054(5) -0.0017(5)
C6 0.0246(6) 0.0318(7) 0.0189(6) -0.0054(5) 0.0022(5) -0.0012(5)
C7 0.0243(6) 0.0330(7) 0.0166(6) 0.0005(5) 0.0052(5) 0.0060(5)
C8 0.0241(6) 0.0238(6) 0.0196(6) 0.0027(5) 0.0087(5) 0.0033(5)
C9 0.0319(7) 0.0394(8) 0.0169(6) 0.0024(6) 0.0030(5) 0.0065(6)
C10 0.0331(7) 0.0343(7) 0.0163(6) 0.0029(5) 0.0059(5) 0.0023(6)
C11 0.0361(7) 0.0423(8) 0.0163(6) 0.0046(6) 0.0056(5) 0.0036(6)
C12 0.0372(7) 0.0406(8) 0.0191(6) 0.0034(6) 0.0087(6) 0.0015(6)
C13 0.0377(8) 0.0448(9) 0.0186(6) 0.0037(6) 0.0087(6) -0.0002(7)
C14 0.0472(9) 0.0427(9) 0.0243(7) 0.0037(6) 0.0151(6) 0.0019(7)
O15 0.0530(7) 0.0511(7) 0.0253(5) 0.0050(5) 0.0195(5) -0.0012(6)

loop_
_atom_type_symbol
_atom_type_scat_dispersion_real
_atom_type_scat_dispersion_imag
_atom_type_scat_Cromer_Mann_a1
_atom_type_scat_Cromer_Mann_b1
_atom_type_scat_Cromer_Mann_a2
_atom_type_scat_Cromer_Mann_b2
_atom_type_scat_Cromer_Mann_a3
_atom_type_scat_Cromer_Mann_b3
_atom_type_scat_Cromer_Mann_a4
_atom_type_scat_Cromer_Mann_b4
_atom_type_scat_Cromer_Mann_c
_atom_type_scat_source
C 0.0033 0.0016 2.3100 20.8439 1.0200 10.2075 1.5886 0.5687 0.8650 51.6512 0.2156 'International Tables Vol C 4.2.6.8 and 6.1.1.4'
H 0.0000 0.0000 0.4930 10.5109 0.3229 26.1257 0.1402 3.1424 0.0408 57.7998 0.0030 'International Tables Vol C 4.2.6.8 and 6.1.1.4'
N 0.0061 0.0033 12.2126 0.0057 3.1322 9.8933 2.0125 28.9975 1.1663 0.5826 -11.5290 'International Tables Vol C 4.2.6.8 and 6.1.1.4'
O 0.0106 0.0060 3.0485 13.2771 2.2868 5.7011 1.5463 0.3239 0.8670 32.9089 0.2508 'International Tables Vol C 4.2.6.8 and 6.1.1.4'
S 0.1246 0.1234 6.9053 1.4679 5.2034 22.2151 1.4379 0.2536 1.5863 56.1720 0.8669 'International Tables Vol C 4.2.6.8 and 6.1.1.4'

loop_
_montpellier_diffrn_reflns_class_number
_montpellier_diffrn_reflns_class_d_res_high
_montpellier_diffrn_reflns_class_d_res_low
_montpellier_diffrn_reflns_class_redundancy
_montpellier_diffrn_reflns_class_av_i/ui
_diffrn_reflns_class_av_R_eq
_montpellier_diffrn_reflns_class_completeness_shell
_montpellier_diffrn_reflns_class_cumul_completeness
0 100.0 1.80 5.3 144.84 0.015 99.6 99.61
1 1.79 1.39 4.8 75.63 0.018 100.0 99.80
2 1.39 1.21 4.2 53.36 0.020 100.0 99.87
3 1.21 1.10 3.6 43.71 0.021 100.0 99.90
4 1.10 1.02 3.2 31.42 0.025 100.0 99.92
5 1.02 0.95 2.8 21.22 0.028 100.0 99.93
6 0.95 0.91 2.8 20.63 0.029 100.0 99.94
7 0.91 0.86 2.6 15.72 0.036 100.0 99.95
8 0.86 0.83 2.2 13.80 0.042 92.4 99.05
9 0.83 0.76 1.5 10.46 0.041 42.6 87.29

loop_
_geom_angle_atom_site_label_1
_geom_angle_site_symmetry_1
_geom_angle_atom_site_label_2
_geom_angle_atom_site_label_3
_geom_angle_site_symmetry_3
_geom_angle
_geom_angle_publ_flag
C4 4_656 S1 C2 . 90.59(6) yes
S1 . C2 C3 . 112.90(9) yes
S1 . C2 C8 . 125.34(10) yes
C3 . C2 C8 . 121.74(11) yes
C2 . C3 C4 . 109.83(11) yes
C2 . C3 C5 . 118.73(11) yes
C4 . C3 C5 . 131.40(11) yes
C3 . C4 S1 4_656 133.33(9) yes
C3 . C4 C4 4_656 114.31(13) yes
S1 4_656 C4 C4 4_656 112.35(11) yes
C3 . C5 C6 . 119.25(12) yes
C3 . C5 H51 . 120.5 no
C6 . C5 H51 . 120.3 no
C5 . C6 C7 . 121.92(12) yes
C5 . C6 H61 . 119.9 no
C7 . C6 H61 . 118.2 no
C6 . C7 C8 . 119.29(11) yes
C6 . C7 C9 . 120.78(12) yes
C8 . C7 C9 . 119.91(13) yes
C2 . C8 C7 . 119.07(12) yes
C2 . C8 H81 . 120.6 no
C7 . C8 H81 . 120.3 no
C7 . C9 C10 . 112.62(11) yes
C7 . C9 H91 . 107.5 no
C10 . C9 H91 . 109.1 no
C7 . C9 H92 . 108.4 no
C10 . C9 H92 . 109.3 no
H91 . C9 H92 . 109.9 no
C9 . C10 C11 . 113.62(11) yes
C9 . C10 H101 . 107.1 no
C11 . C10 H101 . 109.3 no
C9 . C10 H102 . 107.7 no
C11 . C10 H102 . 110.9 no
H101 . C10 H102 . 108.0 no
C10 . C11 C12 . 112.47(12) yes
C10 . C11 H111 . 108.9 no
C12 . C11 H111 . 108.8 no
C10 . C11 H112 . 110.7 no
C12 . C11 H112 . 108.4 no
H111 . C11 H112 . 107.4 no
C11 . C12 C13 . 113.56(12) yes
C11 . C12 H121 . 108.3 no
C13 . C12 H121 . 108.3 no
C11 . C12 H122 . 110.3 no
C13 . C12 H122 . 108.8 no
H121 . C12 H122 . 107.4 no
C12 . C13 C14 . 111.51(12) yes
C12 . C13 H131 . 108.2 no
C14 . C13 H131 . 108.3 no
C12 . C13 H132 . 110.8 no
C14 . C13 H132 . 109.4 no
H131 . C13 H132 . 108.5 no
C13 . C14 O15 . 111.32(13) yes
C13 . C14 H141 . 109.5 no
O15 . C14 H141 . 108.9 no
C13 . C14 H142 . 110.4 no
O15 . C14 H142 . 106.8 no
H141 . C14 H142 . 109.9 no
C14 . O15 H151 . 106.8 no
C14 . O15 H152 . 105.2 no
H151 . O15 H152 . 111.4 no

loop_
_geom_bond_atom_site_label_1
_geom_bond_atom_site_label_2
_geom_bond_site_symmetry_2
_geom_bond_distance
_geom_bond_publ_flag
S1 C4 4_656 1.7331(12) yes
S1 C2 . 1.7436(12) yes
C2 C3 . 1.4077(17) yes
C2 C8 . 1.3916(16) yes
C3 C4 . 1.4289(16) yes
C3 C5 . 1.3971(17) yes
C4 C4 4_656 1.368(2) yes
C5 C6 . 1.3800(18) yes
C5 H51 . 0.934 no
C6 C7 . 1.4040(19) yes
C6 H61 . 0.956 no
C7 C8 . 1.3850(19) yes
C7 C9 . 1.5097(17) yes
C8 H81 . 0.954 no
C9 C10 . 1.5265(18) yes
C9 H91 . 0.979 no
C9 H92 . 0.972 no
C10 C11 . 1.5206(17) yes
C10 H101 . 0.987 no
C10 H102 . 0.977 no
C11 C12 . 1.5204(19) yes
C11 H111 . 0.964 no
C11 H112 . 0.986 no
C12 C13 . 1.5238(17) yes
C12 H121 . 0.979 no
C12 H122 . 0.981 no
C13 C14 . 1.509(2) yes
C13 H131 . 0.981 no
C13 H132 . 0.974 no
C14 O15 . 1.4322(17) yes
C14 H141 . 0.990 no
C14 H142 . 0.985 no
O15 H151 . 0.805 no
O15 H152 . 0.820 no

loop_
_geom_hbond_atom_site_label_D
_geom_hbond_atom_site_label_H
_geom_hbond_atom_site_label_A
_geom_hbond_site_symmetry_A
_geom_hbond_angle_DHA
_geom_hbond_distance_DH
_geom_hbond_distance_HA
_geom_hbond_distance_DA
_geom_hbond_publ_flag
O15 H151 O15 2_766 165.16(6) 0.805 1.925 2.7117(19) yes
O15 H152 O15 5_756 171.50(6) 0.820 1.902 2.7160(19) yes
